data_7063760
loop_
_publ_author_name
'Tolstikov, Svyatoslav E.'
'Kolesnikov, Andrey E.'
'Smirnova, Kristina A.'
'Letyagin, Gleb A.'
'Bogomyakov, Artem S.'
'Romanenko, Galina V.'
'Ovcharenko, Victor I.'

_publ_section_title
;
 Heterospin molecular complexes of Cu(hfac)2 with pyridyl-substituted
 nitronyl nitroxides: peculiarities of structure and magnetic properties
;
_journal_issue 18
_journal_name_full 'New Journal of Chemistry'
_journal_page_first 7655
_journal_page_last 7660
_journal_paper_doi 10.1039/D5NJ00967G
_journal_volume 49
_journal_year 2025
_chemical_formula_sum 'C46 H40 Cu2 F24 N6 O14'
_chemical_formula_weight 1483.92
_space_group_crystal_system monoclinic
_space_group_IT_number 14
_space_group_name_Hall '-P 2ybc'
_space_group_name_H-M_alt 'P 1 21/c 1'
_atom_sites_solution_hydrogens geom
_audit_creation_method SHELXL-2019/3
_audit_update_record
;
2023-12-29 deposited with the CCDC.	2025-04-09 downloaded from the CCDC.
;
_cell_angle_alpha 90
_cell_angle_beta 115.139(4)
_cell_angle_gamma 90
_cell_formula_units_Z 2
_cell_length_a 14.4037(9)
_cell_length_b 14.0717(9)
_cell_length_c 16.2483(10)
_cell_measurement_reflns_used 5805
_cell_measurement_temperature 296(2)
_cell_measurement_theta_max 22.66
_cell_measurement_theta_min 2.54
_cell_volume 2981.3(3)
_computing_cell_refinement 'Bruker SAINT'
_computing_data_collection 'Bruker APEX2'
_computing_data_reduction 'Bruker SAINT'
_computing_molecular_graphics 'Bruker SHELXTL'
_computing_publication_material 'Bruker SHELXTL'
_computing_structure_refinement 'SHELXL-2019/2 (Sheldrick, 2019)'
_computing_structure_solution 'SHELXS-97 (Sheldrick, 2008)'
_diffrn_ambient_temperature 296(2)
_diffrn_measured_fraction_theta_full 0.999
_diffrn_measured_fraction_theta_max 0.985
_diffrn_measurement_device_type 'Bruker APEX-II CCD'
_diffrn_measurement_method '\f and \w scans'
_diffrn_radiation_type MoK\a
_diffrn_radiation_wavelength 0.71073
_diffrn_reflns_av_R_equivalents 0.0426
_diffrn_reflns_av_unetI/netI 0.0648
_diffrn_reflns_Laue_measured_fraction_full 0.999
_diffrn_reflns_Laue_measured_fraction_max 0.985
_diffrn_reflns_limit_h_max 15
_diffrn_reflns_limit_h_min -19
_diffrn_reflns_limit_k_max 19
_diffrn_reflns_limit_k_min -15
_diffrn_reflns_limit_l_max 22
_diffrn_reflns_limit_l_min -22
_diffrn_reflns_number 27094
_diffrn_reflns_point_group_measured_fraction_full 0.999
_diffrn_reflns_point_group_measured_fraction_max 0.985
_diffrn_reflns_theta_full 25.242
_diffrn_reflns_theta_max 28.914
_diffrn_reflns_theta_min 1.562
_exptl_absorpt_coefficient_mu 0.853
_exptl_absorpt_correction_T_max 0.4792
_exptl_absorpt_correction_T_min 0.4116
_exptl_absorpt_correction_type multi-scan
_exptl_crystal_colour dark_red
_exptl_crystal_density_diffrn 1.653
_exptl_crystal_description block
_exptl_crystal_F_000 1488
_exptl_crystal_size_max 0.27
_exptl_crystal_size_mid 0.25
_exptl_crystal_size_min 0.15
_refine_diff_density_max 0.236
_refine_diff_density_min -0.304
_refine_diff_density_rms 0.047
_refine_ls_extinction_method none
_refine_ls_goodness_of_fit_ref 0.857
_refine_ls_hydrogen_treatment constr
_refine_ls_matrix_type full
_refine_ls_number_parameters 523
_refine_ls_number_reflns 7753
_refine_ls_number_restraints 0
_refine_ls_restrained_S_all 0.857
_refine_ls_R_factor_all 0.0799
_refine_ls_R_factor_gt 0.0362
_refine_ls_shift/su_max 0.001
_refine_ls_shift/su_mean 0.000
_refine_ls_structure_factor_coef Fsqd
_refine_ls_weighting_details 'w=1/[\s^2^(Fo^2^)+(0.0381P)^2^] where P=(Fo^2^+2Fc^2^)/3'
_refine_ls_weighting_scheme calc
_refine_ls_wR_factor_gt 0.0747
_refine_ls_wR_factor_ref 0.0837
_reflns_Friedel_coverage 0.000
_reflns_number_gt 4285
_reflns_number_total 7753
_reflns_threshold_expression 'I > 2\s(I)'
_cod_data_source_file d5nj00967g2.cif
_cod_data_source_block 1097s
_cod_depositor_comments 'Adding full bibliography for 7063753--7063771.cif.'
_cod_original_sg_symbol_H-M 'P 21/c'
_cod_database_code 7063760
_shelx_shelxl_version_number 2019/3
_shelx_space_group_comment
; 
The symmetry employed for this shelxl refinement is uniquely defined 
by the following loop, which should always be used as a source of 
symmetry information in preference to the above space-group names. 
They are only intended as comments. 
;

loop_
_space_group_symop_operation_xyz
'x, y, z'
'-x, y+1/2, -z+1/2'
'-x, -y, -z'
'x, -y-1/2, z-1/2'

loop_
_atom_site_label
_atom_site_type_symbol
_atom_site_fract_x
_atom_site_fract_y
_atom_site_fract_z
_atom_site_U_iso_or_equiv
_atom_site_adp_type
_atom_site_occupancy
_atom_site_site_symmetry_order
_atom_site_calc_flag
_atom_site_refinement_flags_posn
_atom_site_refinement_flags_adp
_atom_site_refinement_flags_occupancy
_atom_site_disorder_assembly
_atom_site_disorder_group
Cu Cu 0.83617(2) 0.37207(2) 0.38917(2) 0.04089(9) Uani 1 1 d . . . . .
O1 O 0.80144(12) 0.51706(10) 0.44500(10) 0.0615(4) Uani 1 1 d . . . . .
O2 O 0.71990(11) 0.41104(11) 0.27807(9) 0.0556(4) Uani 1 1 d . . . . .
C1 C 0.6838(3) 0.5981(3) 0.4852(3) 0.0886(9) Uani 1 1 d . . . . .
F1 F 0.6289(12) 0.6731(10) 0.4496(7) 0.163(5) Uani 0.5 1 d . . P A 1
F2 F 0.6328(13) 0.5532(10) 0.5221(9) 0.158(6) Uani 0.5 1 d . . P A 1
F3 F 0.7641(8) 0.6382(10) 0.5466(8) 0.142(4) Uani 0.5 1 d . . P A 1
F1B F 0.7498(9) 0.5829(10) 0.5708(5) 0.149(5) Uani 0.5 1 d . . P A 2
F3B F 0.5938(9) 0.5852(12) 0.4771(10) 0.153(5) Uani 0.5 1 d . . P A 2
F2B F 0.6864(14) 0.6865(7) 0.4627(13) 0.166(5) Uani 0.5 1 d . . P A 2
C2 C 0.7111(2) 0.53688(16) 0.42021(17) 0.0638(6) Uani 1 1 d . . . . .
C3 C 0.62856(19) 0.51095(17) 0.33671(16) 0.0682(7) Uani 1 1 d . . . . .
H3A H 0.563549 0.534686 0.323713 0.082 Uiso 1 1 calc R U . . .
C4 C 0.64054(18) 0.45230(17) 0.27422(15) 0.0598(6) Uani 1 1 d . . . . .
C5 C 0.5442(2) 0.4286(3) 0.1873(2) 0.0811(8) Uani 1 1 d . . . . .
F4 F 0.5521(5) 0.4447(14) 0.1127(4) 0.123(3) Uani 0.5 1 d . . P B 1
F5 F 0.5191(10) 0.3356(7) 0.1856(9) 0.146(5) Uani 0.5 1 d . . P B 1
F6 F 0.4622(8) 0.4730(11) 0.1788(8) 0.123(5) Uani 0.5 1 d . . P B 1
F4B F 0.4636(8) 0.4205(17) 0.1986(10) 0.159(6) Uani 0.5 1 d . . P B 2
F5B F 0.5314(14) 0.5019(8) 0.1332(8) 0.195(6) Uani 0.5 1 d . . P B 2
F6B F 0.5552(7) 0.3610(12) 0.1454(10) 0.147(4) Uani 0.5 1 d . . P B 2
O3 O 0.74526(10) 0.32430(10) 0.44551(9) 0.0525(4) Uani 1 1 d . . . . .
O4 O 0.82474(11) 0.21876(10) 0.33808(10) 0.0583(4) Uani 1 1 d . . . . .
C6 C 0.5956(2) 0.2672(3) 0.4500(2) 0.0691(7) Uani 1 1 d . . . . .
F7 F 0.6292(9) 0.3022(9) 0.5337(6) 0.143(5) Uani 0.5 1 d . . P C 1
F8 F 0.5217(6) 0.3217(10) 0.4019(7) 0.114(4) Uani 0.5 1 d . . P C 1
F9 F 0.5550(10) 0.1874(11) 0.4514(11) 0.133(4) Uani 0.5 1 d . . P C 1
F7A F 0.5323(9) 0.1925(13) 0.4259(11) 0.133(5) Uani 0.5 1 d . . P C 2
F8A F 0.6340(9) 0.2703(10) 0.5354(5) 0.133(4) Uani 0.5 1 d . . P C 2
F9A F 0.5371(7) 0.3405(9) 0.4137(8) 0.115(4) Uani 0.5 1 d . . P C 2
C7 C 0.67931(16) 0.26021(17) 0.41528(14) 0.0533(6) Uani 1 1 d . . . . .
C8 C 0.67245(17) 0.18785(17) 0.35538(16) 0.0629(6) Uani 1 1 d . . . . .
H8A H 0.616594 0.146862 0.336899 0.076 Uiso 1 1 calc R U . . .
C9 C 0.74616(18) 0.17342(16) 0.32112(14) 0.0541(6) Uani 1 1 d . . . . .
C10 C 0.7287(3) 0.0871(2) 0.2586(2) 0.0734(7) Uani 1 1 d . . . . .
F10 F 0.6353(9) 0.0820(11) 0.1957(6) 0.121(4) Uani 0.5 1 d . . P D 1
F11 F 0.7883(17) 0.0851(16) 0.2179(13) 0.104(5) Uani 0.5 1 d . . P D 1
F12 F 0.7545(12) 0.0045(9) 0.3127(10) 0.119(4) Uani 0.5 1 d . . P D 1
F10A F 0.7645(13) 0.0141(9) 0.3002(11) 0.139(5) Uani 0.5 1 d . . P D 2
F11A F 0.6343(9) 0.0651(11) 0.2088(8) 0.134(5) Uani 0.5 1 d . . P D 2
F12A F 0.7769(19) 0.0994(16) 0.2042(13) 0.111(5) Uani 0.5 1 d . . P D 2
O1R O 0.93687(9) 0.41153(9) 0.34302(8) 0.0414(3) Uani 1 1 d . . . . .
N2R N 0.91514(12) 0.46047(11) 0.26910(10) 0.0405(4) Uani 1 1 d . . . . .
C3R C 0.91241(17) 0.41546(15) 0.18428(13) 0.0517(5) Uani 1 1 d . . . . .
C4R C 1.0250(2) 0.39311(18) 0.20713(17) 0.0789(8) Uani 1 1 d . . . . .
H4RA H 1.029520 0.363853 0.155582 0.118 Uiso 1 1 calc R U . . .
H4RB H 1.064058 0.450936 0.222000 0.118 Uiso 1 1 calc R U . . .
H4RC H 1.051824 0.350563 0.258087 0.118 Uiso 1 1 calc R U . . .
C5R C 0.8489(2) 0.32479(16) 0.16192(15) 0.0739(7) Uani 1 1 d . . . . .
H5RA H 0.847980 0.297008 0.107612 0.111 Uiso 1 1 calc R U . . .
H5RB H 0.878606 0.280695 0.211369 0.111 Uiso 1 1 calc R U . . .
H5RC H 0.780071 0.339453 0.152662 0.111 Uiso 1 1 calc R U . . .
C6R C 0.86686(19) 0.49905(16) 0.11647(13) 0.0589(6) Uani 1 1 d . . . . .
C7R C 0.9132(3) 0.51085(19) 0.04824(16) 0.0937(9) Uani 1 1 d . . . . .
H7RA H 0.894168 0.457653 0.007386 0.141 Uiso 1 1 calc R U . . .
H7RB H 0.887918 0.568393 0.014299 0.141 Uiso 1 1 calc R U . . .
H7RC H 0.986517 0.513932 0.080122 0.141 Uiso 1 1 calc R U . . .
C8R C 0.7497(2) 0.50069(19) 0.06946(16) 0.0881(9) Uani 1 1 d . . . . .
H8RA H 0.725615 0.448691 0.027388 0.132 Uiso 1 1 calc R U . . .
H8RB H 0.722985 0.494841 0.114186 0.132 Uiso 1 1 calc R U . . .
H8RC H 0.727062 0.559567 0.037262 0.132 Uiso 1 1 calc R U . . .
N9R N 0.89681(13) 0.58263(13) 0.18046(11) 0.0510(4) Uani 1 1 d . . . . .
O10R O 0.89839(13) 0.66707(11) 0.15482(10) 0.0735(5) Uani 1 1 d . . . . .
C11R C 0.91406(14) 0.55510(14) 0.26518(12) 0.0415(5) Uani 1 1 d . . . . .
C12R C 0.93188(14) 0.61709(13) 0.34261(12) 0.0391(5) Uani 1 1 d . . . . .
C13R C 1.01985(14) 0.60532(13) 0.42190(12) 0.0390(5) Uani 1 1 d . . . . .
H13A H 1.067867 0.560663 0.422787 0.047 Uiso 1 1 calc R U . . .
N14R N 1.03920(12) 0.65525(11) 0.49755(9) 0.0381(4) Uani 1 1 d . . . . .
C15R C 0.96789(15) 0.71835(13) 0.49505(13) 0.0440(5) Uani 1 1 d . . . . .
H15A H 0.979672 0.752231 0.547709 0.053 Uiso 1 1 calc R U . . .
C16R C 0.87894(15) 0.73550(14) 0.41932(13) 0.0486(5) Uani 1 1 d . . . . .
H16A H 0.832412 0.780746 0.420412 0.058 Uiso 1 1 calc R U . . .
C17R C 0.85951(15) 0.68365(14) 0.34042(13) 0.0455(5) Uani 1 1 d . . . . .
O18R O 0.77454(11) 0.68966(11) 0.26246(10) 0.0670(4) Uani 1 1 d . . . . .
C19R C 0.70008(19) 0.7621(2) 0.25281(19) 0.1033(11) Uani 1 1 d . . . . .
H19A H 0.643873 0.757427 0.193699 0.155 Uiso 1 1 calc R U . . .
H19B H 0.675256 0.753619 0.298596 0.155 Uiso 1 1 calc R U . . .
H19C H 0.731452 0.823547 0.259697 0.155 Uiso 1 1 calc R U . . .

loop_
_atom_site_aniso_label
_atom_site_aniso_U_11
_atom_site_aniso_U_22
_atom_site_aniso_U_33
_atom_site_aniso_U_23
_atom_site_aniso_U_13
_atom_site_aniso_U_12
Cu 0.04100(14) 0.03644(16) 0.04391(13) -0.00142(11) 0.01676(10) -0.00107(11)
O1 0.0559(10) 0.0492(10) 0.0779(10) -0.0062(8) 0.0269(8) 0.0012(8)
O2 0.0477(9) 0.0684(10) 0.0505(8) 0.0025(7) 0.0206(7) 0.0157(8)
C1 0.094(3) 0.083(3) 0.099(3) -0.019(2) 0.050(2) 0.010(2)
F1 0.211(12) 0.144(9) 0.170(5) 0.020(5) 0.114(7) 0.112(9)
F2 0.244(18) 0.150(6) 0.153(9) -0.028(6) 0.156(12) -0.031(8)
F3 0.127(6) 0.150(8) 0.159(9) -0.097(7) 0.071(7) -0.021(7)
F1B 0.169(11) 0.193(9) 0.074(3) -0.012(5) 0.042(4) 0.063(8)
F3B 0.110(5) 0.236(16) 0.160(8) -0.079(8) 0.103(6) -0.026(7)
F2B 0.226(12) 0.057(4) 0.304(14) -0.031(5) 0.200(11) 0.014(5)
C2 0.0708(18) 0.0443(15) 0.0806(17) -0.0021(12) 0.0361(15) 0.0058(13)
C3 0.0558(15) 0.0702(18) 0.0789(16) 0.0034(14) 0.0288(14) 0.0180(13)
C4 0.0590(15) 0.0611(17) 0.0587(14) 0.0067(12) 0.0244(12) 0.0072(12)
C5 0.0504(18) 0.111(3) 0.0680(19) 0.010(2) 0.0119(15) 0.0232(19)
F4 0.089(3) 0.212(11) 0.059(3) -0.003(5) 0.023(2) -0.006(6)
F5 0.118(8) 0.103(5) 0.151(7) 0.003(5) -0.008(4) -0.033(5)
F6 0.064(5) 0.160(8) 0.113(7) -0.026(6) 0.006(4) 0.056(6)
F4B 0.066(6) 0.280(19) 0.133(7) -0.049(10) 0.042(5) -0.035(9)
F5B 0.215(12) 0.176(8) 0.096(5) 0.044(5) -0.029(6) 0.030(7)
F6B 0.082(4) 0.166(10) 0.133(7) -0.085(7) -0.011(4) 0.030(6)
O3 0.0493(8) 0.0517(9) 0.0578(8) -0.0050(7) 0.0241(7) -0.0069(8)
O4 0.0514(9) 0.0509(10) 0.0747(10) -0.0153(8) 0.0288(8) -0.0100(8)
C6 0.0471(16) 0.081(2) 0.079(2) 0.0110(17) 0.0267(15) -0.0015(16)
F7 0.085(6) 0.236(9) 0.119(7) -0.096(7) 0.053(5) -0.037(6)
F8 0.047(3) 0.145(10) 0.121(5) 0.023(4) 0.007(3) 0.013(3)
F9 0.187(11) 0.085(6) 0.209(9) 0.012(6) 0.162(9) -0.021(7)
F7A 0.071(3) 0.126(10) 0.224(10) -0.029(6) 0.083(4) -0.038(4)
F8A 0.087(5) 0.263(11) 0.069(5) 0.044(6) 0.053(4) 0.042(6)
F9A 0.099(6) 0.082(4) 0.217(10) 0.041(5) 0.118(7) 0.034(4)
C7 0.0455(13) 0.0576(16) 0.0540(12) 0.0126(11) 0.0185(11) 0.0043(12)
C8 0.0561(15) 0.0544(16) 0.0759(15) -0.0040(13) 0.0257(13) -0.0150(12)
C9 0.0545(14) 0.0403(14) 0.0590(13) -0.0003(10) 0.0159(11) -0.0019(11)
C10 0.079(2) 0.056(2) 0.085(2) -0.0156(16) 0.0354(19) -0.0125(17)
F10 0.098(8) 0.156(8) 0.069(3) -0.043(4) -0.003(3) -0.021(5)
F11 0.118(6) 0.071(5) 0.145(11) -0.045(6) 0.076(7) -0.013(4)
F12 0.197(7) 0.048(4) 0.100(4) 0.001(3) 0.052(6) -0.027(4)
F10A 0.246(11) 0.044(5) 0.157(8) 0.004(5) 0.114(7) 0.036(7)
F11A 0.089(7) 0.135(7) 0.186(9) -0.106(7) 0.065(6) -0.068(5)
F12A 0.162(12) 0.106(10) 0.088(4) -0.039(5) 0.075(5) -0.047(7)
O1R 0.0433(8) 0.0380(8) 0.0439(7) 0.0033(6) 0.0196(6) 0.0006(6)
N2R 0.0485(10) 0.0350(10) 0.0412(9) -0.0020(7) 0.0221(8) -0.0036(8)
C3R 0.0744(15) 0.0417(13) 0.0490(12) -0.0110(10) 0.0359(11) -0.0078(12)
C4R 0.093(2) 0.077(2) 0.0888(18) -0.0041(14) 0.0602(17) 0.0130(15)
C5R 0.116(2) 0.0516(16) 0.0619(14) -0.0197(12) 0.0454(15) -0.0206(15)
C6R 0.0863(17) 0.0521(15) 0.0444(11) -0.0068(10) 0.0334(12) -0.0108(12)
C7R 0.158(3) 0.081(2) 0.0705(16) -0.0010(14) 0.0754(19) -0.0096(19)
C8R 0.094(2) 0.085(2) 0.0591(15) -0.0044(14) 0.0067(15) -0.0095(16)
N9R 0.0670(12) 0.0392(11) 0.0465(10) 0.0004(8) 0.0239(9) -0.0044(9)
O10R 0.1105(14) 0.0447(10) 0.0653(10) 0.0119(8) 0.0375(10) -0.0082(9)
C11R 0.0447(11) 0.0380(13) 0.0416(10) -0.0003(9) 0.0181(9) -0.0028(9)
C12R 0.0444(11) 0.0285(11) 0.0428(10) -0.0002(8) 0.0169(9) -0.0024(9)
C13R 0.0405(11) 0.0323(11) 0.0474(11) 0.0010(8) 0.0216(9) 0.0000(8)
N14R 0.0424(9) 0.0317(9) 0.0413(8) -0.0037(7) 0.0188(7) -0.0033(7)
C15R 0.0522(13) 0.0331(12) 0.0503(11) -0.0072(9) 0.0255(10) -0.0020(10)
C16R 0.0462(12) 0.0355(12) 0.0616(12) -0.0026(10) 0.0206(10) 0.0076(10)
C17R 0.0446(12) 0.0344(12) 0.0521(11) 0.0021(9) 0.0153(10) -0.0010(10)
O18R 0.0529(9) 0.0605(11) 0.0633(9) -0.0050(8) 0.0012(8) 0.0133(8)
C19R 0.0686(18) 0.099(2) 0.101(2) -0.0049(17) -0.0041(16) 0.0408(17)

loop_
_atom_type_symbol
_atom_type_description
_atom_type_scat_dispersion_real
_atom_type_scat_dispersion_imag
_atom_type_scat_source
C C 0.0033 0.0016 'International Tables Vol C Tables 4.2.6.8 and 6.1.1.4'
H H 0.0000 0.0000 'International Tables Vol C Tables 4.2.6.8 and 6.1.1.4'
N N 0.0061 0.0033 'International Tables Vol C Tables 4.2.6.8 and 6.1.1.4'
O O 0.0106 0.0060 'International Tables Vol C Tables 4.2.6.8 and 6.1.1.4'
F F 0.0171 0.0103 'International Tables Vol C Tables 4.2.6.8 and 6.1.1.4'
Cu Cu 0.3201 1.2651 'International Tables Vol C Tables 4.2.6.8 and 6.1.1.4'

loop_
_geom_angle_atom_site_label_1
_geom_angle_atom_site_label_2
_geom_angle_atom_site_label_3
_geom_angle
_geom_angle_site_symmetry_1
_geom_angle_site_symmetry_3
_geom_angle_publ_flag
O2 Cu O1R 92.86(6) . . ?
O2 Cu N14R 174.36(6) . 3_766 ?
O1R Cu N14R 83.44(6) . 3_766 ?
O2 Cu O3 92.66(6) . . ?
O1R Cu O3 174.22(5) . . ?
N14R Cu O3 91.17(6) 3_766 . ?
O2 Cu O4 91.62(6) . . ?
O1R Cu O4 94.50(5) . . ?
N14R Cu O4 92.92(6) 3_766 . ?
O3 Cu O4 83.66(6) . . ?
O2 Cu O1 82.78(6) . . ?
O1R Cu O1 102.23(5) . . ?
N14R Cu O1 93.81(6) 3_766 . ?
O3 Cu O1 80.15(6) . . ?
O4 Cu O1 162.57(5) . . ?
C2 O1 Cu 116.05(14) . . ?
C4 O2 Cu 125.48(14) . . ?
F3 C1 F2 110.7(7) . . ?
F3 C1 F1 99.5(8) . . ?
F2 C1 F1 104.2(8) . . ?
F3B C1 F2B 105.0(8) . . ?
F3B C1 F1B 109.5(7) . . ?
F2B C1 F1B 110.9(8) . . ?
F3B C1 C2 113.5(6) . . ?
F3 C1 C2 111.7(5) . . ?
F2 C1 C2 113.9(6) . . ?
F1 C1 C2 115.8(5) . . ?
F2B C1 C2 107.2(6) . . ?
F1B C1 C2 110.6(5) . . ?
O1 C2 C3 126.8(2) . . ?
O1 C2 C1 116.7(3) . . ?
C3 C2 C1 116.5(3) . . ?
C4 C3 C2 122.9(2) . . ?
O2 C4 C3 129.5(2) . . ?
O2 C4 C5 113.0(2) . . ?
C3 C4 C5 117.5(2) . . ?
F6B C5 F4B 111.0(8) . . ?
F4 C5 F6 104.9(7) . . ?
F6B C5 F5B 104.7(7) . . ?
F4B C5 F5B 107.1(7) . . ?
F4 C5 F5 106.3(6) . . ?
F6 C5 F5 103.9(7) . . ?
F6B C5 C4 113.7(4) . . ?
F4B C5 C4 114.5(7) . . ?
F4 C5 C4 114.9(4) . . ?
F6 C5 C4 114.8(6) . . ?
F5B C5 C4 105.0(5) . . ?
F5 C5 C4 110.9(4) . . ?
C7 O3 Cu 126.68(14) . . ?
C9 O4 Cu 119.29(14) . . ?
F9 C6 F8 105.7(9) . . ?
F8A C6 F9A 111.6(8) . . ?
F9 C6 F7 106.3(9) . . ?
F8 C6 F7 104.5(8) . . ?
F8A C6 F7A 106.0(9) . . ?
F9A C6 F7A 105.1(9) . . ?
F8A C6 C7 111.2(6) . . ?
F9 C6 C7 112.9(7) . . ?
F8 C6 C7 113.2(6) . . ?
F9A C6 C7 110.0(5) . . ?
F7 C6 C7 113.5(5) . . ?
F7A C6 C7 112.7(8) . . ?
O3 C7 C8 128.6(2) . . ?
O3 C7 C6 113.2(2) . . ?
C8 C7 C6 118.2(2) . . ?
C7 C8 C9 123.0(2) . . ?
O4 C9 C8 128.1(2) . . ?
O4 C9 C10 116.0(2) . . ?
C8 C9 C10 115.9(2) . . ?
F10A C10 F11A 103.3(10) . . ?
F11 C10 F10 106.7(12) . . ?
F10A C10 F12A 104.9(13) . . ?
F11A C10 F12A 108.6(12) . . ?
F11 C10 F12 104.2(12) . . ?
F10 C10 F12 110.8(9) . . ?
F10A C10 C9 112.9(7) . . ?
F11 C10 C9 113.5(10) . . ?
F11A C10 C9 116.0(7) . . ?
F10 C10 C9 112.9(7) . . ?
F12A C10 C9 110.4(10) . . ?
F12 C10 C9 108.4(6) . . ?
N2R O1R Cu 124.86(10) . . ?
O1R N2R C11R 124.46(15) . . ?
O1R N2R C3R 121.72(15) . . ?
C11R N2R C3R 112.47(15) . . ?
N2R C3R C5R 110.58(17) . . ?
N2R C3R C4R 104.56(17) . . ?
C5R C3R C4R 110.6(2) . . ?
N2R C3R C6R 99.79(15) . . ?
C5R C3R C6R 115.83(19) . . ?
C4R C3R C6R 114.28(19) . . ?
N9R C6R C7R 109.33(18) . . ?
N9R C6R C8R 105.36(19) . . ?
C7R C6R C8R 111.4(2) . . ?
N9R C6R C3R 101.00(15) . . ?
C7R C6R C3R 114.5(2) . . ?
C8R C6R C3R 114.2(2) . . ?
O10R N9R C11R 125.89(17) . . ?
O10R N9R C6R 123.16(15) . . ?
C11R N9R C6R 110.80(16) . . ?
N2R C11R N9R 109.23(16) . . ?
N2R C11R C12R 124.13(16) . . ?
N9R C11R C12R 126.62(18) . . ?
C13R C12R C17R 119.05(17) . . ?
C13R C12R C11R 119.19(17) . . ?
C17R C12R C11R 121.64(17) . . ?
N14R C13R C12R 123.00(17) . . ?
C13R N14R C15R 117.41(16) . . ?
C13R N14R Cu 120.18(13) . 3_766 ?
C15R N14R Cu 122.23(12) . 3_766 ?
N14R C15R C16R 123.68(17) . . ?
C15R C16R C17R 118.63(18) . . ?
O18R C17R C12R 116.15(17) . . ?
O18R C17R C16R 125.58(19) . . ?
C12R C17R C16R 118.22(17) . . ?
C17R O18R C19R 119.16(17) . . ?

loop_
_geom_bond_atom_site_label_1
_geom_bond_atom_site_label_2
_geom_bond_distance
_geom_bond_site_symmetry_2
_geom_bond_publ_flag
Cu O2 1.9481(13) . ?
Cu O1R 1.9746(13) . ?
Cu N14R 1.9877(15) 3_766 ?
Cu O3 2.0057(14) . ?
Cu O4 2.2922(14) . ?
Cu O1 2.3709(15) . ?
O1 C2 1.220(3) . ?
O2 C4 1.260(2) . ?
C1 F3B 1.259(11) . ?
C1 F3 1.292(9) . ?
C1 F2 1.294(11) . ?
C1 F1 1.298(10) . ?
C1 F2B 1.301(12) . ?
C1 F1B 1.327(9) . ?
C1 C2 1.538(4) . ?
C2 C3 1.420(3) . ?
C3 C4 1.375(3) . ?
C4 C5 1.538(3) . ?
C5 F6B 1.218(7) . ?
C5 F4B 1.257(12) . ?
C5 F4 1.284(7) . ?
C5 F6 1.292(10) . ?
C5 F5B 1.317(10) . ?
C5 F5 1.355(9) . ?
O3 C7 1.249(2) . ?
O4 C9 1.224(2) . ?
C6 F8A 1.258(8) . ?
C6 F9 1.271(13) . ?
C6 F8 1.275(10) . ?
C6 F9A 1.304(11) . ?
C6 F7 1.329(9) . ?
C6 F7A 1.336(15) . ?
C6 C7 1.536(3) . ?
C7 C8 1.383(3) . ?
C8 C9 1.407(3) . ?
C9 C10 1.534(3) . ?
C10 F10A 1.218(15) . ?
C10 F11 1.29(2) . ?
C10 F11A 1.290(11) . ?
C10 F10 1.301(10) . ?
C10 F12A 1.35(2) . ?
C10 F12 1.409(16) . ?
O1R N2R 1.3021(18) . ?
N2R C11R 1.333(2) . ?
N2R C3R 1.502(2) . ?
C3R C5R 1.521(3) . ?
C3R C4R 1.535(3) . ?
C3R C6R 1.554(3) . ?
C6R N9R 1.506(3) . ?
C6R C7R 1.526(3) . ?
C6R C8R 1.528(3) . ?
N9R O10R 1.263(2) . ?
N9R C11R 1.348(2) . ?
C11R C12R 1.461(2) . ?
C12R C13R 1.380(2) . ?
C12R C17R 1.391(3) . ?
C13R N14R 1.338(2) . ?
N14R C15R 1.345(2) . ?
C15R C16R 1.369(2) . ?
C16R C17R 1.396(3) . ?
C17R O18R 1.339(2) . ?
O18R C19R 1.439(3) . ?
